data_7247670
loop_
_publ_author_name
'Montisci, Fabio'
'Lanza, Arianna'
'Fisch, Martin'
'Sonneville, Camille'
'Geng, Yan'
'Decurtins, Silvio'
'Reber, Christian'
'Liu, Shi-Xia'
'Macchi, Piero'

_publ_section_title
;
 High pressure behaviour of the organic semiconductor salt
 (TTF-BTD)<sub>2</sub>I<sub>3</sub>.
;
_journal_issue 45
_journal_name_full 'Physical chemistry chemical physics : PCCP'
_journal_page_first 31410
_journal_page_last 31417
_journal_paper_doi 10.1039/d3cp04220k
_journal_volume 25
_journal_year 2023
_chemical_formula_sum 'C20 H8 I3 N4 S10'
_chemical_formula_weight 1005.60
_space_group_crystal_system monoclinic
_space_group_IT_number 12
_space_group_name_Hall '-C 2y'
_space_group_name_H-M_alt 'C 1 2/m 1'
_atom_sites_solution_hydrogens geom
_audit_creation_method SHELXL-2012
_audit_update_record
;
2023-08-31 deposited with the CCDC.	2023-11-01 downloaded from the CCDC.
;
_cell_angle_alpha 90
_cell_angle_beta 107.298(3)
_cell_angle_gamma 90
_cell_formula_units_Z 2
_cell_length_a 20.7416(7)
_cell_length_b 9.9967(3)
_cell_length_c 7.4017(2)
_cell_measurement_reflns_used 6035
_cell_measurement_temperature 373(2)
_cell_measurement_theta_max 26.7890
_cell_measurement_theta_min 2.0390
_cell_volume 1465.31(8)
_computing_cell_refinement
;
CrysAlisPro, Agilent Technologies,
Version 1.171.37.33 (release 27-03-2014 CrysAlis171 .NET)
(compiled Mar 27 2014,17:12:48)
;
_computing_data_collection
;
CrysAlisPro, Agilent Technologies,
Version 1.171.37.33 (release 27-03-2014 CrysAlis171 .NET)
(compiled Mar 27 2014,17:12:48)
;
_computing_data_reduction
;
CrysAlisPro, Agilent Technologies,
Version 1.171.37.33 (release 27-03-2014 CrysAlis171 .NET)
(compiled Mar 27 2014,17:12:48)
;
_computing_structure_refinement 'SHELXL-2012 (Sheldrick, 2012)'
_diffrn_ambient_temperature 373(2)
_diffrn_detector 'CCD plate'
_diffrn_detector_area_resol_mean 16.0965
_diffrn_detector_type Eos
_diffrn_measured_fraction_theta_full 0.999
_diffrn_measured_fraction_theta_max 0.950
_diffrn_measurement_device 'four-circle diffractometer'
_diffrn_measurement_device_type 'SuperNova, Single source at offset, Eos'
_diffrn_radiation_monochromator mirror
_diffrn_radiation_probe x-ray
_diffrn_radiation_type 'Mo K\a'
_diffrn_radiation_wavelength 0.71073
_diffrn_reflns_av_unetI/netI 0.0174
_diffrn_reflns_Laue_measured_fraction_full 0.999
_diffrn_reflns_Laue_measured_fraction_max 0.950
_diffrn_reflns_limit_h_max 27
_diffrn_reflns_limit_h_min -26
_diffrn_reflns_limit_k_max 13
_diffrn_reflns_limit_k_min -13
_diffrn_reflns_limit_l_max 9
_diffrn_reflns_limit_l_min -9
_diffrn_reflns_number 3076
_diffrn_reflns_point_group_measured_fraction_full 0.999
_diffrn_reflns_point_group_measured_fraction_max 0.950
_diffrn_reflns_theta_full 25.242
_diffrn_reflns_theta_max 28.127
_diffrn_reflns_theta_min 2.057
_diffrn_source 'SuperNova (Mo) X-ray Source'
_exptl_absorpt_coefficient_mu 3.935
_exptl_absorpt_correction_T_max 1.000
_exptl_absorpt_correction_T_min 0.329
_exptl_absorpt_correction_type gaussian
_exptl_absorpt_process_details
;
CrysAlisPro, Agilent Technologies,
Version 1.171.37.33 (release 27-03-2014 CrysAlis171 .NET)
(compiled Mar 27 2014,17:12:48)
Numerical absorption correction based on gaussian integration over
			a multifaceted crystal model
Empirical absorption correction using spherical harmonics,
 implemented in SCALE3 ABSPACK scaling algorithm.
;
_exptl_crystal_colour black
_exptl_crystal_density_diffrn 2.261
_exptl_crystal_description plate
_exptl_crystal_F_000 950
_exptl_crystal_size_max 0.3475
_exptl_crystal_size_mid 0.1364
_exptl_crystal_size_min 0.0264
_refine_diff_density_max 0.919
_refine_diff_density_min -0.541
_refine_diff_density_rms 0.104
_refine_ls_extinction_method none
_refine_ls_goodness_of_fit_ref 1.044
_refine_ls_hydrogen_treatment constr
_refine_ls_matrix_type full
_refine_ls_number_parameters 93
_refine_ls_number_reflns 3076
_refine_ls_number_restraints 0
_refine_ls_restrained_S_all 1.044
_refine_ls_R_factor_all 0.0519
_refine_ls_R_factor_gt 0.0371
_refine_ls_shift/su_max 0.001
_refine_ls_shift/su_mean 0.000
_refine_ls_structure_factor_coef Fsqd
_refine_ls_weighting_details
;
 w=1/[\s^2^(Fo^2^)+(0.0616P)^2^+2.1142P]
 where P=(Fo^2^+2Fc^2^)/3
;
_refine_ls_weighting_scheme calc
_refine_ls_wR_factor_gt 0.0958
_refine_ls_wR_factor_ref 0.1053
_reflns_Friedel_coverage 0.000
_reflns_number_gt 2451
_reflns_number_total 3076
_reflns_threshold_expression 'I > 2\s(I)'
_cod_data_source_file d3cp04220k2.cif
_cod_data_source_block 373K
_cod_depositor_comments 'Adding full bibliography for 7247670--7247672.cif.'
_cod_original_sg_symbol_H-M 'C 2/m'
_cod_database_code 7247670
_shelx_space_group_comment
;
The symmetry employed for this shelxl refinement is uniquely defined
by the following loop, which should always be used as a source of
symmetry information in preference to the above space-group names.
They are only intended as comments.
;
_shelxl_version_number 2012-9

loop_
_space_group_symop_operation_xyz
'x, y, z'
'-x, y, -z'
'x+1/2, y+1/2, z'
'-x+1/2, y+1/2, -z'
'-x, -y, -z'
'x, -y, z'
'-x+1/2, -y+1/2, -z'
'x+1/2, -y+1/2, z'

loop_
_atom_site_label
_atom_site_type_symbol
_atom_site_fract_x
_atom_site_fract_y
_atom_site_fract_z
_atom_site_U_iso_or_equiv
_atom_site_adp_type
_atom_site_occupancy
_atom_site_site_symmetry_order
_atom_site_calc_flag
_atom_site_refinement_flags_posn
_atom_site_refinement_flags_adp
_atom_site_refinement_flags_occupancy
_atom_site_disorder_assembly
_atom_site_disorder_group
I1 I 0.5000 0.0000 0.5000 0.0503(2) Uani 1 4 d S T P . .
I2 I 0.35282(3) 0.0000 0.39504(8) 0.0597(2) Uani 1 2 d S T P . .
S1 S 0.61235(9) 0.0000 1.0849(3) 0.0572(5) Uani 1 2 d S T P . .
S2 S 0.92349(6) -0.14788(11) 1.24717(19) 0.0472(3) Uani 1 1 d . . . . .
S3 S 1.08050(7) 0.14648(13) 1.2725(2) 0.0555(3) Uani 1 1 d . . . . .
N1 N 0.6641(2) -0.1255(4) 1.1169(6) 0.0515(10) Uani 1 1 d . . . . .
C1 C 0.7263(2) -0.0713(4) 1.1549(6) 0.0407(9) Uani 1 1 d . . . . .
C2 C 0.7870(2) -0.1436(4) 1.1850(6) 0.0430(10) Uani 1 1 d . . . . .
H2 H 0.7874 -0.2367 1.1873 0.052 Uiso 1 1 calc R U . . .
C3 C 0.8449(2) -0.0720(4) 1.2106(6) 0.0385(9) Uani 1 1 d . . . . .
C4 C 0.9687(3) 0.0000 1.2564(9) 0.0394(13) Uani 1 2 d S T P . .
C5 C 1.0347(3) 0.0000 1.2653(9) 0.0427(14) Uani 1 2 d S T P . .
C6 C 1.1551(3) 0.0659(6) 1.2899(9) 0.0684(16) Uani 1 1 d . . . . .
H6 H 1.1944 0.1138 1.2991 0.082 Uiso 1 1 calc R U . . .

loop_
_atom_site_aniso_label
_atom_site_aniso_U_11
_atom_site_aniso_U_22
_atom_site_aniso_U_33
_atom_site_aniso_U_23
_atom_site_aniso_U_13
_atom_site_aniso_U_12
I1 0.0493(4) 0.0413(3) 0.0549(4) 0.000 0.0071(3) 0.000
I2 0.0481(3) 0.0626(3) 0.0637(4) 0.000 0.0095(2) 0.000
S1 0.0375(9) 0.0617(11) 0.0716(13) 0.000 0.0147(8) 0.000
S2 0.0387(6) 0.0303(6) 0.0691(8) -0.0017(5) 0.0107(5) 0.0024(4)
S3 0.0473(7) 0.0448(7) 0.0755(9) 0.0044(6) 0.0199(6) -0.0054(6)
N1 0.044(2) 0.049(2) 0.061(3) -0.0014(19) 0.0156(19) -0.0073(18)
C1 0.041(2) 0.036(2) 0.044(2) -0.0035(18) 0.0117(18) -0.0043(18)
C2 0.046(2) 0.029(2) 0.053(3) -0.0008(18) 0.013(2) -0.0021(17)
C3 0.039(2) 0.029(2) 0.043(2) -0.0015(17) 0.0056(17) 0.0006(17)
C4 0.039(3) 0.034(3) 0.043(3) 0.000 0.008(3) 0.000
C5 0.040(3) 0.040(4) 0.047(4) 0.000 0.012(3) 0.000
C6 0.045(3) 0.077(4) 0.090(4) 0.003(3) 0.029(3) -0.007(3)

loop_
_atom_type_symbol
_atom_type_description
_atom_type_scat_dispersion_real
_atom_type_scat_dispersion_imag
_atom_type_scat_source
C C 0.0033 0.0016 'International Tables Vol C Tables 4.2.6.8 and 6.1.1.4'
H H 0.0000 0.0000 'International Tables Vol C Tables 4.2.6.8 and 6.1.1.4'
N N 0.0061 0.0033 'International Tables Vol C Tables 4.2.6.8 and 6.1.1.4'
S S 0.1246 0.1234 'International Tables Vol C Tables 4.2.6.8 and 6.1.1.4'
I I -0.4742 1.8119 'International Tables Vol C Tables 4.2.6.8 and 6.1.1.4'

loop_
_geom_angle_atom_site_label_1
_geom_angle_atom_site_label_2
_geom_angle_atom_site_label_3
_geom_angle
_geom_angle_site_symmetry_1
_geom_angle_site_symmetry_3
_geom_angle_publ_flag
I2 I1 I2 180.0 . 5_656 ?
N1 S1 N1 101.3(3) . 6 ?
C4 S2 C3 96.0(2) . . ?
C6 S3 C5 94.6(3) . . ?
C1 N1 S1 105.7(3) . . ?
N1 C1 C2 125.5(4) . . ?
N1 C1 C1 113.7(3) . 6 ?
C2 C1 C1 120.8(2) . 6 ?
C3 C2 C1 117.5(4) . . ?
C2 C3 C3 121.7(3) . 6 ?
C2 C3 S2 122.5(3) . . ?
C3 C3 S2 115.78(14) 6 . ?
C5 C4 S2 121.87(19) . . ?
C5 C4 S2 121.87(19) . 6 ?
S2 C4 S2 116.2(4) . 6 ?
C4 C5 S3 122.60(19) . . ?
C4 C5 S3 122.60(19) . 6 ?
S3 C5 S3 114.8(4) . 6 ?
C6 C6 S3 118.0(2) 6 . ?

loop_
_geom_bond_atom_site_label_1
_geom_bond_atom_site_label_2
_geom_bond_distance
_geom_bond_site_symmetry_2
_geom_bond_publ_flag
I1 I2 2.9177(5) . ?
I1 I2 2.9177(5) 5_656 ?
S1 N1 1.622(4) . ?
S1 N1 1.622(4) 6 ?
S2 C4 1.741(4) . ?
S2 C3 1.745(4) . ?
S3 C6 1.715(6) . ?
S3 C5 1.738(4) . ?
N1 C1 1.349(6) . ?
C1 C2 1.411(6) . ?
C1 C1 1.426(8) 6 ?
C2 C3 1.363(6) . ?
C3 C3 1.439(8) 6 ?
C4 C5 1.350(8) . ?
C4 S2 1.741(4) 6 ?
C5 S3 1.738(4) 6 ?
C6 C6 1.317(12) 6 ?
